data_7229170
loop_
_publ_author_name
'Fujiwara, Atsushi'
'Inagaki, Yusuke'
'Momma, Hiroyuki'
'Kwon, Eunsang'
'Yamaguchi, Kentaro'
'Kanno, Manabu'
'Kono, Hirohiko'
'Setaka, Wataru'

_publ_section_title
;
 A Crystalline Molecular Gyrotop with a Biphenylene Dirotor and its
 Temperature Dependent Birefringence
;
_journal_name_full CrystEngComm
_journal_paper_doi 10.1039/C7CE01081H
_journal_year 2017
_chemical_compound_source no
_chemical_formula_moiety 'C66 H116 Si2'
_chemical_formula_sum 'C66 H116 Si2'
_chemical_formula_weight 965.76
_chemical_melting_point "'274-276 deg.C'"
_chemical_name_common C18satBiphCage
_chemical_name_systematic C18satBiphCage
_space_group_crystal_system monoclinic
_space_group_IT_number 15
_space_group_name_Hall '-C 2yc'
_space_group_name_H-M_alt 'C 1 2/c 1'
_symmetry_space_group_name_Hall '-C 2yc'
_symmetry_space_group_name_H-M 'C 1 2/c 1'
_atom_sites_solution_hydrogens geom
_audit_block_doi 10.5517/ccdc.csd.cc1p5yyr
_audit_creation_method SHELXL-2013
_audit_update_record
;
2017-06-08 deposited with the CCDC.
2017-09-14 downloaded from the CCDC.
;
_cell_angle_alpha 90
_cell_angle_beta 110.8090(10)
_cell_angle_gamma 90
_cell_formula_units_Z 4
_cell_length_a 35.097(3)
_cell_length_b 11.4728(10)
_cell_length_c 16.9361(14)
_cell_measurement_reflns_used 3969
_cell_measurement_temperature 200(2)
_cell_measurement_theta_max 25.75
_cell_measurement_theta_min 2.48
_cell_volume 6374.7(9)
_computing_cell_refinement 'Bruker SAINT'
_computing_data_collection 'Bruker APEX2'
_computing_data_reduction 'Bruker SAINT'
_computing_molecular_graphics 'Ortep-3 for Windows (Farrugia, 1997)'
_computing_publication_material 'WinGX (Farrugia, 1999)'
_computing_structure_refinement 'SHELXL-2013 (Sheldrick, 2013)'
_computing_structure_solution 'SHELXS-97 (Sheldrick, 1997)'
_diffrn_ambient_temperature 200(2)
_diffrn_detector_area_resol_mean 8.333
_diffrn_measured_fraction_theta_full 0.999
_diffrn_measured_fraction_theta_max 0.917
_diffrn_measurement_device_type 'Bruker APEX-II CCD'
_diffrn_measurement_method '\f and \w scans'
_diffrn_radiation_monochromator graphite
_diffrn_radiation_source 'sealed tube'
_diffrn_radiation_type MoK\a
_diffrn_radiation_wavelength 0.71073
_diffrn_reflns_av_R_equivalents 0.0242
_diffrn_reflns_av_unetI/netI 0.0337
_diffrn_reflns_Laue_measured_fraction_full 0.999
_diffrn_reflns_Laue_measured_fraction_max 0.917
_diffrn_reflns_limit_h_max 46
_diffrn_reflns_limit_h_min -40
_diffrn_reflns_limit_k_max 6
_diffrn_reflns_limit_k_min -15
_diffrn_reflns_limit_l_max 22
_diffrn_reflns_limit_l_min -21
_diffrn_reflns_number 17101
_diffrn_reflns_point_group_measured_fraction_full 0.999
_diffrn_reflns_point_group_measured_fraction_max 0.917
_diffrn_reflns_theta_full 25.000
_diffrn_reflns_theta_max 27.932
_diffrn_reflns_theta_min 1.241
_exptl_absorpt_coefficient_mu 0.091
_exptl_absorpt_correction_T_max 0.995
_exptl_absorpt_correction_T_min 0.902
_exptl_absorpt_correction_type multi-scan
_exptl_absorpt_process_details 'SADABS Bruker'
_exptl_crystal_colour colorless
_exptl_crystal_density_diffrn 1.006
_exptl_crystal_description prism
_exptl_crystal_F_000 2160
_exptl_crystal_recrystallization_method 'Re-crystallisation from solvent: tetrahydrofuran/methanol (4:1 v/v)'
_exptl_crystal_size_max 0.400
_exptl_crystal_size_mid 0.400
_exptl_crystal_size_min 0.050
_refine_diff_density_max 0.558
_refine_diff_density_min -0.629
_refine_diff_density_rms 0.057
_refine_ls_extinction_method none
_refine_ls_goodness_of_fit_ref 1.063
_refine_ls_hydrogen_treatment constr
_refine_ls_matrix_type full
_refine_ls_number_parameters 317
_refine_ls_number_reflns 7008
_refine_ls_number_restraints 67
_refine_ls_restrained_S_all 1.092
_refine_ls_R_factor_all 0.1177
_refine_ls_R_factor_gt 0.0837
_refine_ls_shift/su_max 0.000
_refine_ls_shift/su_mean 0.000
_refine_ls_structure_factor_coef Fsqd
_refine_ls_weighting_details 'w=1/[\s^2^(Fo^2^)+(0.1516P)^2^+5.6586P] where P=(Fo^2^+2Fc^2^)/3'
_refine_ls_weighting_scheme calc
_refine_ls_wR_factor_gt 0.2458
_refine_ls_wR_factor_ref 0.2783
_reflns_Friedel_coverage 0.000
_reflns_number_gt 4602
_reflns_number_total 7008
_reflns_threshold_expression 'I > 2\s(I)'
_cod_data_source_file c7ce01081h2.cif
_cod_data_source_block shelx_CCDC1
_cod_original_cell_volume 6374.6(9)
_cod_database_code 7229170
_shelx_space_group_comment
;
The symmetry employed for this shelxl refinement is uniquely defined
by the following loop, which should always be used as a source of
symmetry information in preference to the above space-group names.
They are only intended as comments.
;
_shelx_estimated_absorpt_t_min 0.964
_shelx_estimated_absorpt_t_max 0.995
_shelxl_version_number 2013-4

loop_
_space_group_symop_operation_xyz
'x, y, z'
'-x, y, -z+1/2'
'x+1/2, y+1/2, z'
'-x+1/2, y+1/2, -z+1/2'
'-x, -y, -z'
'x, -y, z-1/2'
'-x+1/2, -y+1/2, -z'
'x+1/2, -y+1/2, z-1/2'

loop_
_atom_site_label
_atom_site_type_symbol
_atom_site_fract_x
_atom_site_fract_y
_atom_site_fract_z
_atom_site_U_iso_or_equiv
_atom_site_adp_type
_atom_site_occupancy
_atom_site_site_symmetry_order
_atom_site_calc_flag
_atom_site_refinement_flags_posn
_atom_site_refinement_flags_adp
_atom_site_refinement_flags_occupancy
_atom_site_disorder_assembly
_atom_site_disorder_group
Si01 Si 0.33658(2) 0.52809(7) 0.07844(4) 0.0445(3) Uani 1 1 d . . . . .
C01 C 0.39359(7) 0.5471(2) 0.12509(16) 0.0451(6) Uani 1 1 d . . . . .
C02 C 0.41161(8) 0.6459(2) 0.16925(17) 0.0481(6) Uani 1 1 d . . . . .
H02 H 0.3951 0.7123 0.1670 0.058 Uiso 1 1 calc R U . . .
C03 C 0.45306(8) 0.6521(2) 0.21690(17) 0.0472(6) Uani 1 1 d . . . . .
H03 H 0.4642 0.7221 0.2460 0.057 Uiso 1 1 calc R U . . .
C04 C 0.47818(7) 0.5576(2) 0.22234(17) 0.0471(6) Uani 1 1 d . . . . .
C05 C 0.46084(9) 0.4603(3) 0.1755(3) 0.0797(12) Uani 1 1 d . . . . .
H05 H 0.4776 0.3948 0.1767 0.096 Uiso 1 1 calc R U . . .
C06 C 0.41974(9) 0.4551(3) 0.1267(2) 0.0753(11) Uani 1 1 d . . . . .
H06 H 0.4092 0.3876 0.0938 0.090 Uiso 1 1 calc R U . . .
C07 C 0.32417(8) 0.4087(3) -0.00212(18) 0.0532(7) Uani 1 1 d . . . . .
H07A H 0.3392 0.4230 -0.0408 0.064 Uiso 1 1 calc R U . . .
H07B H 0.3340 0.3339 0.0271 0.064 Uiso 1 1 calc R U . . .
C08 C 0.27861(8) 0.3972(3) -0.0547(2) 0.0604(8) Uani 1 1 d . . . . .
H08A H 0.2631 0.4000 -0.0160 0.072 Uiso 1 1 calc R U . . .
H08B H 0.2702 0.4653 -0.0929 0.072 Uiso 1 1 calc R U . . .
C09 C 0.26702(10) 0.2869(3) -0.1072(2) 0.0708(9) Uani 1 1 d . . . . .
H09A H 0.2752 0.2188 -0.0690 0.085 Uiso 1 1 calc R U . . .
H09B H 0.2370 0.2846 -0.1349 0.085 Uiso 1 1 calc R U . . .
C10 C 0.28574(11) 0.2757(4) -0.1735(2) 0.0750(10) Uani 1 1 d . . . . .
H10A H 0.3157 0.2832 -0.1466 0.090 Uiso 1 1 calc R U . . .
H10B H 0.2760 0.3404 -0.2144 0.090 Uiso 1 1 calc R U . . .
C11 C 0.27566(10) 0.1584(3) -0.2219(2) 0.0708(10) Uani 1 1 d . . . . .
H11A H 0.2841 0.0937 -0.1806 0.085 Uiso 1 1 calc R U . . .
H11B H 0.2458 0.1529 -0.2513 0.085 Uiso 1 1 calc R U . . .
C12 C 0.29610(11) 0.1435(4) -0.2854(2) 0.0773(10) Uani 1 1 d . . . . .
H12A H 0.2853 0.2037 -0.3297 0.093 Uiso 1 1 calc R U . . .
H12B H 0.2881 0.0666 -0.3129 0.093 Uiso 1 1 calc R U . . .
C13 C 0.34224(11) 0.1512(4) -0.2523(2) 0.0757(10) Uani 1 1 d . . . . .
H13A H 0.3519 0.1398 -0.3000 0.091 Uiso 1 1 calc R U . . .
H13B H 0.3505 0.2304 -0.2294 0.091 Uiso 1 1 calc R U . . .
C14 C 0.36222(14) 0.0654(4) -0.1863(3) 0.0984(13) Uani 1 1 d . . . . .
H14A H 0.3532 -0.0136 -0.2086 0.118 Uiso 1 1 calc R U . . .
H14B H 0.3533 0.0787 -0.1378 0.118 Uiso 1 1 calc R U . . .
C15 C 0.40836(14) 0.0702(5) -0.1556(3) 0.1060(15) Uani 1 1 d . . . . .
H15A H 0.4194 0.0027 -0.1180 0.127 Uiso 1 1 calc R U . . .
H15B H 0.4171 0.0621 -0.2048 0.127 Uiso 1 1 calc R U . . .
C16 C 0.42678(12) 0.1797(4) -0.1088(3) 0.0905(13) Uani 1 1 d . . . . .
H16A H 0.4145 0.1958 -0.0657 0.109 Uiso 1 1 calc R U . . .
H16B H 0.4201 0.2458 -0.1490 0.109 Uiso 1 1 calc R U . . .
C17 C 0.47287(13) 0.1721(5) -0.0658(3) 0.0997(14) Uani 1 1 d . . . . .
H17A H 0.4792 0.1067 -0.0251 0.120 Uiso 1 1 calc R U . . .
H17B H 0.4848 0.1529 -0.1092 0.120 Uiso 1 1 calc R U . . .
C18 C 0.49305(12) 0.2775(5) -0.0209(3) 0.1018(15) Uani 1 1 d . . . . .
H18A H 0.4780 0.3059 0.0150 0.122 Uiso 1 1 calc R U . . .
H18B H 0.4917 0.3391 -0.0627 0.122 Uiso 1 1 calc R U . . .
C19 C 0.53716(13) 0.2575(5) 0.0339(3) 0.1061(16) Uani 1 1 d . . . . .
H19A H 0.5382 0.1944 0.0745 0.127 Uiso 1 1 calc R U . . .
H19B H 0.5519 0.2295 -0.0026 0.127 Uiso 1 1 calc R U . . .
C20 C 0.55943(12) 0.3601(5) 0.0824(3) 0.0973(14) Uani 1 1 d . . . . .
H20A H 0.5416 0.4018 0.1071 0.117 Uiso 1 1 calc R U . . .
H20B H 0.5659 0.4143 0.0434 0.117 Uiso 1 1 calc R U . . .
C21 C 0.59913(11) 0.3251(4) 0.1534(2) 0.0823(11) Uani 1 1 d . . . . .
H21A H 0.5923 0.2714 0.1922 0.099 Uiso 1 1 calc R U . . .
H21B H 0.6163 0.2814 0.1281 0.099 Uiso 1 1 calc R U . . .
C22 C 0.62340(10) 0.4224(4) 0.2035(2) 0.0791(11) Uani 1 1 d . . . . .
H22A H 0.6057 0.4699 0.2251 0.095 Uiso 1 1 calc R U . . .
H22B H 0.6322 0.4726 0.1656 0.095 Uiso 1 1 calc R U . . .
C23 C 0.66057(9) 0.3861(3) 0.2772(2) 0.0650(8) Uani 1 1 d . . . . .
H23A H 0.6800 0.3475 0.2552 0.078 Uiso 1 1 calc R U . . .
H23B H 0.6523 0.3282 0.3113 0.078 Uiso 1 1 calc R U . . .
C24 C 0.31752(8) 0.4875(3) 0.16520(19) 0.0579(7) Uani 1 1 d . . . . .
H24A H 0.3195 0.5571 0.2010 0.069 Uiso 1 1 calc R U . . .
H24B H 0.2883 0.4673 0.1392 0.069 Uiso 1 1 calc R U . . .
C25 C 0.31146(8) 0.6675(3) 0.03016(17) 0.0496(6) Uani 1 1 d . . . . .
H25A H 0.2816 0.6574 0.0125 0.060 Uiso 1 1 calc R U . . .
H25B H 0.3195 0.7289 0.0741 0.060 Uiso 1 1 calc R U . . .
C26 C 0.32135(10) 0.7102(3) -0.04596(19) 0.0619(8) Uani 1 1 d . . . . .
H26A H 0.3513 0.7130 -0.0301 0.074 Uiso 1 1 calc R U . . .
H26B H 0.3107 0.6527 -0.0922 0.074 Uiso 1 1 calc R U . . .
C27 C 0.30401(10) 0.8294(3) -0.0790(2) 0.0703(9) Uani 1 1 d . . . . .
H27A H 0.3113 0.8484 -0.1288 0.084 Uiso 1 1 calc R U . . .
H27B H 0.2739 0.8255 -0.0980 0.084 Uiso 1 1 calc R U . . .
C28 C 0.31870(12) 0.9266(3) -0.0153(2) 0.0774(10) Uani 1 1 d . . . . .
H28A H 0.3077 0.9140 0.0304 0.093 Uiso 1 1 calc R U . . .
H28B H 0.3076 1.0013 -0.0432 0.093 Uiso 1 1 calc R U . . .
C29 C 0.36480(13) 0.9362(4) 0.0235(2) 0.0899(12) Uani 1 1 d D . . . .
H29A H 0.3752 0.8648 0.0571 0.108 Uiso 1 1 calc R U . . .
H29B H 0.3757 0.9369 -0.0230 0.108 Uiso 1 1 calc R U . . .
C30 C 0.3817(2) 1.0372(5) 0.0779(3) 0.141(3) Uani 1 1 d . . . . .
H30A H 0.3689 1.0426 0.1213 0.169 Uiso 1 1 calc R U . . .
H30B H 0.3748 1.1091 0.0433 0.169 Uiso 1 1 calc R U . . .
C31 C 0.4283(2) 1.0295(7) 0.1218(4) 0.188(4) Uani 1 1 d D U . . .
H31A H 0.4340 0.9560 0.1546 0.226 Uiso 1 1 calc R U . . .
H31B H 0.4398 1.0200 0.0766 0.226 Uiso 1 1 calc R U . . .
C32 C 0.4512(3) 1.1160(8) 0.1756(5) 0.227(4) Uani 1 1 d D U . . .
H32A H 0.4425 1.1314 0.2242 0.273 Uiso 0.16(3) 1 calc R U P A 1
H32B H 0.4524 1.1895 0.1460 0.273 Uiso 0.16(3) 1 calc R U P A 1
H32C H 0.4384 1.1308 0.2182 0.273 Uiso 0.84(3) 1 calc R U P A 2
H32D H 0.4478 1.1881 0.1416 0.273 Uiso 0.84(3) 1 calc R U P A 2
C33 C 0.4940(5) 1.037(3) 0.2012(6) 0.242(13) Uani 0.16(3) 1 d D U P A 1
H33A H 0.4888 0.9572 0.1773 0.290 Uiso 0.16(3) 1 calc R U P A 1
H33B H 0.5149 1.0752 0.1834 0.290 Uiso 0.16(3) 1 calc R U P A 1
C133 C 0.4945(4) 1.1011(17) 0.2212(6) 0.268(8) Uani 0.84(3) 1 d D U P A 2
H13C H 0.5023 1.0263 0.2021 0.322 Uiso 0.84(3) 1 calc R U P A 2
H13D H 0.5085 1.1633 0.2015 0.322 Uiso 0.84(3) 1 calc R U P A 2

loop_
_atom_site_aniso_label
_atom_site_aniso_U_11
_atom_site_aniso_U_22
_atom_site_aniso_U_33
_atom_site_aniso_U_23
_atom_site_aniso_U_13
_atom_site_aniso_U_12
Si01 0.0292(4) 0.0563(5) 0.0452(4) -0.0008(3) 0.0098(3) 0.0015(3)
C01 0.0317(12) 0.0568(16) 0.0452(13) 0.0001(11) 0.0117(10) 0.0034(11)
C02 0.0354(13) 0.0482(15) 0.0592(16) -0.0002(12) 0.0147(11) 0.0070(11)
C03 0.0375(13) 0.0454(14) 0.0565(15) -0.0049(12) 0.0139(11) -0.0021(11)
C04 0.0329(13) 0.0509(15) 0.0518(15) -0.0008(12) 0.0078(11) -0.0001(10)
C05 0.0355(14) 0.063(2) 0.119(3) -0.030(2) 0.0009(16) 0.0135(14)
C06 0.0417(16) 0.067(2) 0.100(3) -0.0352(19) 0.0042(16) 0.0026(14)
C07 0.0350(13) 0.0636(18) 0.0554(16) -0.0065(14) 0.0092(11) -0.0007(12)
C08 0.0361(14) 0.073(2) 0.0658(18) -0.0098(16) 0.0107(12) -0.0019(13)
C09 0.0463(16) 0.092(3) 0.069(2) -0.0116(18) 0.0140(14) -0.0173(17)
C10 0.0584(19) 0.100(3) 0.0614(19) -0.0073(18) 0.0143(15) -0.0245(18)
C11 0.0570(18) 0.095(3) 0.0560(18) -0.0107(17) 0.0146(14) -0.0231(17)
C12 0.067(2) 0.095(3) 0.068(2) -0.0034(19) 0.0210(17) -0.0211(19)
C13 0.070(2) 0.091(3) 0.069(2) 0.0034(19) 0.0270(17) -0.0063(19)
C14 0.094(3) 0.104(3) 0.100(3) 0.018(3) 0.038(3) -0.003(3)
C15 0.076(3) 0.119(4) 0.117(4) 0.017(3) 0.027(3) 0.004(3)
C16 0.065(2) 0.129(4) 0.079(3) 0.024(3) 0.0280(19) 0.013(2)
C17 0.069(2) 0.138(4) 0.080(3) 0.009(3) 0.012(2) 0.002(3)
C18 0.061(2) 0.154(5) 0.077(3) 0.019(3) 0.0089(19) 0.013(3)
C19 0.067(2) 0.158(5) 0.078(3) -0.015(3) 0.007(2) 0.000(3)
C20 0.065(2) 0.144(4) 0.073(2) 0.002(3) 0.0128(19) 0.000(3)
C21 0.0568(19) 0.123(3) 0.063(2) -0.018(2) 0.0166(16) -0.001(2)
C22 0.0570(19) 0.111(3) 0.0618(19) -0.015(2) 0.0113(15) 0.005(2)
C23 0.0489(16) 0.085(2) 0.0576(17) -0.0128(16) 0.0145(13) 0.0049(16)
C24 0.0378(14) 0.077(2) 0.0587(17) 0.0041(15) 0.0171(12) 0.0032(13)
C25 0.0362(13) 0.0626(17) 0.0495(14) 0.0030(13) 0.0144(11) 0.0050(12)
C26 0.0610(18) 0.073(2) 0.0541(17) 0.0056(15) 0.0240(14) 0.0010(15)
C27 0.063(2) 0.086(2) 0.0567(18) 0.0199(17) 0.0149(15) 0.0040(18)
C28 0.094(3) 0.064(2) 0.073(2) 0.0217(18) 0.028(2) 0.016(2)
C29 0.098(3) 0.089(3) 0.071(2) 0.023(2) 0.014(2) -0.019(2)
C30 0.222(7) 0.092(4) 0.087(3) 0.007(3) 0.028(4) -0.057(4)
C31 0.204(7) 0.211(7) 0.117(5) -0.005(5) 0.017(5) -0.134(6)
C32 0.268(9) 0.217(8) 0.162(7) -0.015(6) 0.034(6) -0.118(8)
C33 0.232(11) 0.26(2) 0.17(2) -0.060(19) -0.004(12) -0.124(13)
C133 0.246(9) 0.361(16) 0.156(11) -0.088(10) 0.020(8) -0.157(10)

loop_
_atom_type_symbol
_atom_type_description
_atom_type_scat_dispersion_real
_atom_type_scat_dispersion_imag
_atom_type_scat_source
C C 0.0033 0.0016 'International Tables Vol C Tables 4.2.6.8 and 6.1.1.4'
H H 0.0000 0.0000 'International Tables Vol C Tables 4.2.6.8 and 6.1.1.4'
Si Si 0.0817 0.0704 'International Tables Vol C Tables 4.2.6.8 and 6.1.1.4'

loop_
_geom_angle_atom_site_label_1
_geom_angle_atom_site_label_2
_geom_angle_atom_site_label_3
_geom_angle
_geom_angle_site_symmetry_1
_geom_angle_site_symmetry_3
C25 Si01 C07 110.85(13) . .
C25 Si01 C24 108.13(13) . .
C07 Si01 C24 109.49(15) . .
C25 Si01 C01 110.46(13) . .
C07 Si01 C01 109.13(12) . .
C24 Si01 C01 108.74(12) . .
C02 C01 C06 116.1(2) . .
C02 C01 Si01 122.38(19) . .
C06 C01 Si01 121.0(2) . .
C01 C02 C03 122.6(2) . .
C01 C02 H02 118.7 . .
C03 C02 H02 118.7 . .
C04 C03 C02 120.7(2) . .
C04 C03 H03 119.7 . .
C02 C03 H03 119.7 . .
C03 C04 C05 117.2(2) . .
C03 C04 C04 122.25(18) . 2_655
C05 C04 C04 120.54(18) . 2_655
C04 C05 C06 122.0(3) . .
C04 C05 H05 119.0 . .
C06 C05 H05 119.0 . .
C05 C06 C01 121.2(3) . .
C05 C06 H06 119.4 . .
C01 C06 H06 119.4 . .
C08 C07 Si01 114.2(2) . .
C08 C07 H07A 108.7 . .
Si01 C07 H07A 108.7 . .
C08 C07 H07B 108.7 . .
Si01 C07 H07B 108.7 . .
H07A C07 H07B 107.6 . .
C09 C08 C07 114.8(3) . .
C09 C08 H08A 108.6 . .
C07 C08 H08A 108.6 . .
C09 C08 H08B 108.6 . .
C07 C08 H08B 108.6 . .
H08A C08 H08B 107.5 . .
C10 C09 C08 114.5(3) . .
C10 C09 H09A 108.6 . .
C08 C09 H09A 108.6 . .
C10 C09 H09B 108.6 . .
C08 C09 H09B 108.6 . .
H09A C09 H09B 107.6 . .
C09 C10 C11 113.2(3) . .
C09 C10 H10A 108.9 . .
C11 C10 H10A 108.9 . .
C09 C10 H10B 108.9 . .
C11 C10 H10B 108.9 . .
H10A C10 H10B 107.8 . .
C12 C11 C10 113.6(3) . .
C12 C11 H11A 108.8 . .
C10 C11 H11A 108.8 . .
C12 C11 H11B 108.8 . .
C10 C11 H11B 108.8 . .
H11A C11 H11B 107.7 . .
C11 C12 C13 116.6(3) . .
C11 C12 H12A 108.1 . .
C13 C12 H12A 108.1 . .
C11 C12 H12B 108.1 . .
C13 C12 H12B 108.1 . .
H12A C12 H12B 107.3 . .
C14 C13 C12 113.7(3) . .
C14 C13 H13A 108.8 . .
C12 C13 H13A 108.8 . .
C14 C13 H13B 108.8 . .
C12 C13 H13B 108.8 . .
H13A C13 H13B 107.7 . .
C13 C14 C15 113.6(4) . .
C13 C14 H14A 108.8 . .
C15 C14 H14A 108.8 . .
C13 C14 H14B 108.8 . .
C15 C14 H14B 108.8 . .
H14A C14 H14B 107.7 . .
C16 C15 C14 114.8(4) . .
C16 C15 H15A 108.6 . .
C14 C15 H15A 108.6 . .
C16 C15 H15B 108.6 . .
C14 C15 H15B 108.6 . .
H15A C15 H15B 107.6 . .
C15 C16 C17 112.9(4) . .
C15 C16 H16A 109.0 . .
C17 C16 H16A 109.0 . .
C15 C16 H16B 109.0 . .
C17 C16 H16B 109.0 . .
H16A C16 H16B 107.8 . .
C18 C17 C16 115.8(4) . .
C18 C17 H17A 108.3 . .
C16 C17 H17A 108.3 . .
C18 C17 H17B 108.3 . .
C16 C17 H17B 108.3 . .
H17A C17 H17B 107.4 . .
C17 C18 C19 113.1(4) . .
C17 C18 H18A 109.0 . .
C19 C18 H18A 109.0 . .
C17 C18 H18B 109.0 . .
C19 C18 H18B 109.0 . .
H18A C18 H18B 107.8 . .
C20 C19 C18 116.2(5) . .
C20 C19 H19A 108.2 . .
C18 C19 H19A 108.2 . .
C20 C19 H19B 108.2 . .
C18 C19 H19B 108.2 . .
H19A C19 H19B 107.4 . .
C19 C20 C21 112.2(4) . .
C19 C20 H20A 109.2 . .
C21 C20 H20A 109.2 . .
C19 C20 H20B 109.2 . .
C21 C20 H20B 109.2 . .
H20A C20 H20B 107.9 . .
C22 C21 C20 115.5(4) . .
C22 C21 H21A 108.4 . .
C20 C21 H21A 108.4 . .
C22 C21 H21B 108.4 . .
C20 C21 H21B 108.4 . .
H21A C21 H21B 107.5 . .
C21 C22 C23 114.8(4) . .
C21 C22 H22A 108.6 . .
C23 C22 H22A 108.6 . .
C21 C22 H22B 108.6 . .
C23 C22 H22B 108.6 . .
H22A C22 H22B 107.5 . .
C22 C23 C24 114.1(3) . 2_655
C22 C23 H23A 108.7 . .
C24 C23 H23A 108.7 2_655 .
C22 C23 H23B 108.7 . .
C24 C23 H23B 108.7 2_655 .
H23A C23 H23B 107.6 . .
C23 C24 Si01 116.6(2) 2_655 .
C23 C24 H24A 108.1 2_655 .
Si01 C24 H24A 108.1 . .
C23 C24 H24B 108.1 2_655 .
Si01 C24 H24B 108.1 . .
H24A C24 H24B 107.3 . .
C26 C25 Si01 115.5(2) . .
C26 C25 H25A 108.4 . .
Si01 C25 H25A 108.4 . .
C26 C25 H25B 108.4 . .
Si01 C25 H25B 108.4 . .
H25A C25 H25B 107.5 . .
C27 C26 C25 114.6(3) . .
C27 C26 H26A 108.6 . .
C25 C26 H26A 108.6 . .
C27 C26 H26B 108.6 . .
C25 C26 H26B 108.6 . .
H26A C26 H26B 107.6 . .
C28 C27 C26 114.3(3) . .
C28 C27 H27A 108.7 . .
C26 C27 H27A 108.7 . .
C28 C27 H27B 108.7 . .
C26 C27 H27B 108.7 . .
H27A C27 H27B 107.6 . .
C27 C28 C29 113.8(3) . .
C27 C28 H28A 108.8 . .
C29 C28 H28A 108.8 . .
C27 C28 H28B 108.8 . .
C29 C28 H28B 108.8 . .
H28A C28 H28B 107.7 . .
C30 C29 C28 117.3(5) . .
C30 C29 H29A 108.0 . .
C28 C29 H29A 108.0 . .
C30 C29 H29B 108.0 . .
C28 C29 H29B 108.0 . .
H29A C29 H29B 107.2 . .
C29 C30 C31 112.3(6) . .
C29 C30 H30A 109.1 . .
C31 C30 H30A 109.1 . .
C29 C30 H30B 109.1 . .
C31 C30 H30B 109.1 . .
H30A C30 H30B 107.9 . .
C32 C31 C30 122.7(9) . .
C32 C31 H31A 106.6 . .
C30 C31 H31A 106.6 . .
C32 C31 H31B 106.6 . .
C30 C31 H31B 106.6 . .
H31A C31 H31B 106.6 . .
C31 C32 C133 121.0(11) . .
C31 C32 C33 92.2(9) . .
C31 C32 H32A 113.3 . .
C33 C32 H32A 113.3 . .
C31 C32 H32B 113.3 . .
C33 C32 H32B 113.3 . .
H32A C32 H32B 110.6 . .
C31 C32 H32C 107.1 . .
C133 C32 H32C 107.1 . .
C31 C32 H32D 107.1 . .
C133 C32 H32D 107.1 . .
H32C C32 H32D 106.8 . .
C33 C33 C32 98.8(14) 2_655 .
C33 C33 H33A 112.0 2_655 .
C32 C33 H33A 112.0 . .
C33 C33 H33B 112.0 2_655 .
C32 C33 H33B 112.0 . .
H33A C33 H33B 109.7 . .
C133 C133 C32 122(2) 2_655 .
C133 C133 H13C 106.7 2_655 .
C32 C133 H13C 106.7 . .
C133 C133 H13D 106.7 2_655 .
C32 C133 H13D 106.7 . .
H13C C133 H13D 106.6 . .

loop_
_geom_bond_atom_site_label_1
_geom_bond_atom_site_label_2
_geom_bond_distance
_geom_bond_site_symmetry_2
Si01 C25 1.869(3) .
Si01 C07 1.872(3) .
Si01 C24 1.877(3) .
Si01 C01 1.885(3) .
C01 C02 1.381(4) .
C01 C06 1.392(4) .
C02 C03 1.393(3) .
C02 H02 0.9500 .
C03 C04 1.379(4) .
C03 H03 0.9500 .
C04 C05 1.380(4) .
C04 C04 1.485(5) 2_655
C05 C06 1.386(4) .
C05 H05 0.9500 .
C06 H06 0.9500 .
C07 C08 1.535(4) .
C07 H07A 0.9900 .
C07 H07B 0.9900 .
C08 C09 1.517(5) .
C08 H08A 0.9900 .
C08 H08B 0.9900 .
C09 C10 1.494(5) .
C09 H09A 0.9900 .
C09 H09B 0.9900 .
C10 C11 1.550(5) .
C10 H10A 0.9900 .
C10 H10B 0.9900 .
C11 C12 1.500(5) .
C11 H11A 0.9900 .
C11 H11B 0.9900 .
C12 C13 1.516(5) .
C12 H12A 0.9900 .
C12 H12B 0.9900 .
C13 C14 1.467(6) .
C13 H13A 0.9900 .
C13 H13B 0.9900 .
C14 C15 1.516(6) .
C14 H14A 0.9900 .
C14 H14B 0.9900 .
C15 C16 1.503(6) .
C15 H15A 0.9900 .
C15 H15B 0.9900 .
C16 C17 1.522(5) .
C16 H16A 0.9900 .
C16 H16B 0.9900 .
C17 C18 1.470(7) .
C17 H17A 0.9900 .
C17 H17B 0.9900 .
C18 C19 1.513(5) .
C18 H18A 0.9900 .
C18 H18B 0.9900 .
C19 C20 1.488(6) .
C19 H19A 0.9900 .
C19 H19B 0.9900 .
C20 C21 1.536(5) .
C20 H20A 0.9900 .
C20 H20B 0.9900 .
C21 C22 1.475(5) .
C21 H21A 0.9900 .
C21 H21B 0.9900 .
C22 C23 1.509(4) .
C22 H22A 0.9900 .
C22 H22B 0.9900 .
C23 C24 1.537(4) 2_655
C23 H23A 0.9900 .
C23 H23B 0.9900 .
C24 C23 1.537(4) 2_655
C24 H24A 0.9900 .
C24 H24B 0.9900 .
C25 C26 1.530(4) .
C25 H25A 0.9900 .
C25 H25B 0.9900 .
C26 C27 1.520(5) .
C26 H26A 0.9900 .
C26 H26B 0.9900 .
C27 C28 1.509(5) .
C27 H27A 0.9900 .
C27 H27B 0.9900 .
C28 C29 1.519(5) .
C28 H28A 0.9900 .
C28 H28B 0.9900 .
C29 C30 1.467(6) .
C29 H29A 0.9900 .
C29 H29B 0.9900 .
C30 C31 1.541(9) .
C30 H30A 0.9900 .
C30 H30B 0.9900 .
C31 C32 1.393(8) .
C31 H31A 0.9900 .
C31 H31B 0.9900 .
C32 C133 1.451(13) .
C32 C33 1.677(17) .
C32 H32A 0.9900 .
C32 H32B 0.9900 .
C32 H32C 0.9900 .
C32 H32D 0.9900 .
C33 C33 1.55(2) 2_655
C33 H33A 0.9900 .
C33 H33B 0.9900 .
C133 C133 0.91(2) 2_655
C133 H13C 0.9900 .
C133 H13D 0.9900 .
